data_2107207
loop_
_publ_author_name
'Abrahams, I.'
'Bruce, P.G.'

_publ_section_title
;
 Defect clustering in the superionic conductor lithium germanium vanadate
;
_journal_name_full 'Acta Crystallographica B (39,1983-)'
_journal_page_first 696
_journal_page_last 701
_journal_volume 47
_journal_year 1991
_chemical_formula_sum 'Ge0.5 Li3.5 O4 V0.5'
_chemical_name_systematic 'Li3.5 (Ge.5 V.5) O4'
_space_group_IT_number 62
_symmetry_space_group_name_Hall '-P 2ac 2n'
_symmetry_space_group_name_H-M 'P n m a'
_cell_angle_alpha 90
_cell_angle_beta 90
_cell_angle_gamma 90
_cell_formula_units_Z 4
_cell_length_a 10.8714
_cell_length_b 6.2606
_cell_length_c 5.1258
_cell_volume 348.870
_citation_journal_id_ASTM ASBSDK
_cod_data_source_file Abrahams_ASBSDK_1991_1614.cif
_cod_data_source_block Ge0.5Li3.5O4V0.5
_cod_original_cell_volume 348.8696
_cod_database_code 2107207

loop_
_symmetry_equiv_pos_as_xyz
x,y,z
-x+1/2,-y,z+1/2
x+1/2,-y+1/2,-z+1/2
-x,y+1/2,-z
-x,-y,-z
x-1/2,y,-z-1/2
-x-1/2,y-1/2,z-1/2
x,-y-1/2,z

loop_
_atom_site_label
_atom_site_type_symbol
_atom_site_fract_x
_atom_site_fract_y
_atom_site_fract_z
_atom_site_occupancy
_atom_site_U_iso_or_equiv
O1 O-2 0.3371 0.025 0.2196 1 0.0
Li3 Li+1 0.169 0.022 0.213 0.24 0.0
Li1 Li+1 0.4248 0.75 0.174 1 0.0
O3 O-2 0.0628 0.25 0.2787 1 0.0
Li4 Li+1 0.218 0.25 -0.028 0.25 0.0
O2 O-2 0.0869 0.75 0.1725 1 0.0
Li2 Li+1 0.1659 -0.0049 0.33 0.76 0.0
Ge1 Ge+4 0.4124 0.25 0.3367 0.5 0.0
V1 V+5 0.4124 0.25 0.3367 0.5 0.0
Li5 Li+1 0.026 0.533 0.447 0.126 0.0
